data_7123571
loop_
_publ_author_name
'Deng, Wei-Ping'
'Deng, Hua'
'Jia, Renmeng'
'Yang, Wu-Lin'
'Yu, Xingxin'

_publ_section_title
;
 Ligand-Controlled Switch in Diastereoselectivities: Catalytic Asymmetric
 Construction of Spirocyclic Pyrrolidine-azetidine/oxe(thie)tane
 Derivatives
;
_journal_name_full 'Chemical Communications'
_journal_paper_doi 10.1039/C9CC03589C
_journal_year 2019
_chemical_absolute_configuration ad
_chemical_formula_sum 'C20 H24 Br N3 O4'
_chemical_formula_weight 450.33
_space_group_crystal_system orthorhombic
_space_group_IT_number 19
_space_group_name_Hall 'P 2ac 2ab'
_space_group_name_H-M_alt 'P 21 21 21'
_symmetry_space_group_name_Hall 'P 2ac 2ab'
_symmetry_space_group_name_H-M 'P 21 21 21'
_atom_sites_solution_hydrogens mixed
_audit_creation_method SHELXL-2013
_audit_update_record
;
2019-05-07 deposited with the CCDC.    2019-05-29 downloaded from the CCDC.
;
_cell_angle_alpha 90
_cell_angle_beta 90
_cell_angle_gamma 90
_cell_formula_units_Z 4
_cell_length_a 6.4829(2)
_cell_length_b 12.2525(3)
_cell_length_c 26.9553(7)
_cell_measurement_reflns_used 5429
_cell_measurement_temperature 193(2)
_cell_measurement_theta_max 54.962
_cell_measurement_theta_min 4.493
_cell_volume 2141.11(10)
_computing_cell_refinement 'Bruker SAINT'
_computing_data_collection 'Bruker APEX2'
_computing_data_reduction 'Bruker SAINT'
_computing_molecular_graphics 'Bruker SHELXTL'
_computing_publication_material 'Bruker SHELXTL'
_computing_structure_refinement 'SHELXL-2013 (Sheldrick, 2013)'
_computing_structure_solution 'SHELXS-97 (Sheldrick 2008)'
_diffrn_ambient_temperature 193(2)
_diffrn_measured_fraction_theta_full 0.991
_diffrn_measured_fraction_theta_max 0.992
_diffrn_measurement_device_type 'Bruker APEX-II CCD'
_diffrn_measurement_method '\f and \w scans'
_diffrn_radiation_type MoK\a
_diffrn_radiation_wavelength 0.71073
_diffrn_reflns_av_R_equivalents 0.0299
_diffrn_reflns_av_unetI/netI 0.0578
_diffrn_reflns_Laue_measured_fraction_full 0.991
_diffrn_reflns_Laue_measured_fraction_max 0.992
_diffrn_reflns_limit_h_max 7
_diffrn_reflns_limit_h_min -7
_diffrn_reflns_limit_k_max 13
_diffrn_reflns_limit_k_min -15
_diffrn_reflns_limit_l_max 28
_diffrn_reflns_limit_l_min -33
_diffrn_reflns_number 10450
_diffrn_reflns_point_group_measured_fraction_full 0.983
_diffrn_reflns_point_group_measured_fraction_max 0.984
_diffrn_reflns_theta_full 25.242
_diffrn_reflns_theta_max 25.994
_diffrn_reflns_theta_min 3.023
_exptl_absorpt_coefficient_mu 1.949
_exptl_absorpt_correction_T_max 0.7456
_exptl_absorpt_correction_T_min 0.3565
_exptl_absorpt_correction_type multi-scan
_exptl_absorpt_process_details sadabs
_exptl_crystal_colour colorless
_exptl_crystal_density_diffrn 1.397
_exptl_crystal_description prismatic
_exptl_crystal_F_000 928
_exptl_crystal_size_max 0.170
_exptl_crystal_size_mid 0.140
_exptl_crystal_size_min 0.100
_refine_diff_density_max 0.541
_refine_diff_density_min -0.487
_refine_diff_density_rms 0.043
_refine_ls_abs_structure_details
; 
 Flack x determined using 1389 quotients [(I+)-(I-)]/[(I+)+(I-)] 
 (Parsons and Flack (2004), Acta Cryst. A60, s61). 
;
_refine_ls_abs_structure_Flack 0.021(6)
_refine_ls_extinction_expression Fc^*^=kFc[1+0.001xFc^2^\l^3^/sin(2\q)]^-1/4^
_refine_ls_extinction_method SHELXL
_refine_ls_goodness_of_fit_ref 1.042
_refine_ls_hydrogen_treatment mixed
_refine_ls_matrix_type full
_refine_ls_number_parameters 262
_refine_ls_number_reflns 4108
_refine_ls_number_restraints 1
_refine_ls_restrained_S_all 1.042
_refine_ls_R_factor_all 0.0389
_refine_ls_R_factor_gt 0.0322
_refine_ls_shift/su_max 0.001
_refine_ls_shift/su_mean 0.000
_refine_ls_structure_factor_coef Fsqd
_refine_ls_weighting_details 'w=1/[\s^2^(Fo^2^)+(0.0182P)^2^+0.1645P] where P=(Fo^2^+2Fc^2^)/3'
_refine_ls_weighting_scheme calc
_refine_ls_wR_factor_gt 0.0731
_refine_ls_wR_factor_ref 0.0760
_reflns_Friedel_coverage 0.712
_reflns_Friedel_fraction_full 0.972
_reflns_Friedel_fraction_max 0.973
_reflns_number_gt 3670
_reflns_number_total 4108
_reflns_threshold_expression 'I > 2\s(I)'
_cod_data_source_file c9cc03589c2.cif
_cod_data_source_block mo_d8v19133_0m
_cod_database_code 7123571
_shelx_space_group_comment
; 
The symmetry employed for this shelxl refinement is uniquely defined 
by the following loop, which should always be used as a source of 
symmetry information in preference to the above space-group names. 
They are only intended as comments. 
;
_shelx_estimated_absorpt_t_min 0.733
_shelx_estimated_absorpt_t_max 0.829
_shelxl_version_number 2013-4

loop_
_space_group_symop_operation_xyz
'x, y, z'
'-x+1/2, -y, z+1/2'
'-x, y+1/2, -z+1/2'
'x+1/2, -y+1/2, -z'

loop_
_atom_site_label
_atom_site_type_symbol
_atom_site_fract_x
_atom_site_fract_y
_atom_site_fract_z
_atom_site_U_iso_or_equiv
_atom_site_adp_type
_atom_site_occupancy
_atom_site_site_symmetry_order
_atom_site_calc_flag
_atom_site_refinement_flags_posn
_atom_site_refinement_flags_adp
Br1 Br 0.52021(6) 0.64635(3) 0.32460(2) 0.05020(17) Uani 1 1 d . .
O1 O 0.0749(5) 0.2229(2) 0.54903(11) 0.0538(8) Uani 1 1 d . .
O2 O 0.1662(5) 0.3208(2) 0.61432(11) 0.0618(9) Uani 1 1 d . .
O3 O 0.6046(4) 0.5202(2) 0.63303(9) 0.0391(7) Uani 1 1 d . .
O4 O 0.3664(3) 0.5769(2) 0.68998(8) 0.0336(6) Uani 1 1 d . .
N1 N -0.0920(5) 0.4031(2) 0.50335(12) 0.0377(8) Uani 1 1 d D .
N2 N 0.2815(4) 0.5716(2) 0.61125(9) 0.0259(6) Uani 1 1 d . .
N3 N 0.0369(4) 0.7834(2) 0.52023(10) 0.0332(7) Uani 1 1 d . .
C1 C -0.1208(5) 0.5145(3) 0.48380(12) 0.0315(8) Uani 1 1 d . .
H1A H -0.2637 0.5221 0.4702 0.038 Uiso 1 1 calc R U
C2 C -0.0994(5) 0.5853(2) 0.53157(12) 0.0240(7) Uani 1 1 d . .
H2 H -0.2392 0.5905 0.5471 0.029 Uiso 1 1 calc R U
C3 C 0.0360(5) 0.5169(2) 0.56608(11) 0.0235(6) Uani 1 1 d . .
C4 C -0.0582(5) 0.4043(2) 0.55685(12) 0.0275(7) Uani 1 1 d . .
H4 H -0.1949 0.4003 0.5740 0.033 Uiso 1 1 calc R U
C5 C 0.2748(5) 0.5291(3) 0.56027(11) 0.0247(7) Uani 1 1 d . .
H5A H 0.3483 0.4589 0.5559 0.030 Uiso 1 1 calc R U
H5B H 0.3169 0.5827 0.5347 0.030 Uiso 1 1 calc R U
C6 C 0.0586(4) 0.5593(3) 0.61983(11) 0.0249(7) Uani 1 1 d . .
H6A H -0.0139 0.6290 0.6261 0.030 Uiso 1 1 calc R U
H6B H 0.0236 0.5044 0.6454 0.030 Uiso 1 1 calc R U
C7 C -0.0238(5) 0.6970(3) 0.52430(11) 0.0253(7) Uani 1 1 d . .
C8 C 0.0339(5) 0.5416(3) 0.44372(11) 0.0306(7) Uani 1 1 d . .
C9 C 0.2137(6) 0.4822(3) 0.43661(13) 0.0359(9) Uani 1 1 d . .
H9 H 0.2389 0.4195 0.4564 0.043 Uiso 1 1 calc R U
C10 C 0.3563(6) 0.5125(3) 0.40134(13) 0.0377(9) Uani 1 1 d . .
H10 H 0.4788 0.4710 0.3970 0.045 Uiso 1 1 calc R U
C11 C 0.3208(6) 0.6028(3) 0.37252(13) 0.0353(9) Uani 1 1 d . .
C12 C 0.1420(6) 0.6633(3) 0.37785(13) 0.0394(9) Uani 1 1 d . .
H12 H 0.1172 0.7251 0.3574 0.047 Uiso 1 1 calc R U
C13 C 0.0008(5) 0.6323(3) 0.41322(11) 0.0352(8) Uani 1 1 d . .
H13 H -0.1223 0.6735 0.4170 0.042 Uiso 1 1 calc R U
C14 C 0.0685(5) 0.3064(3) 0.57160(13) 0.0348(8) Uani 1 1 d . .
C15 C 0.2957(10) 0.2317(4) 0.6310(2) 0.096(2) Uani 1 1 d . .
H15A H 0.3912 0.2582 0.6565 0.144 Uiso 1 1 calc R U
H15B H 0.3744 0.2028 0.6029 0.144 Uiso 1 1 calc R U
H15C H 0.2092 0.1737 0.6450 0.144 Uiso 1 1 calc R U
C16 C 0.4337(5) 0.5524(3) 0.64406(12) 0.0274(7) Uani 1 1 d . .
C17 C 0.4862(6) 0.5478(3) 0.73453(11) 0.0345(8) Uani 1 1 d . .
C18 C 0.3490(7) 0.5897(4) 0.77588(13) 0.0482(11) Uani 1 1 d . .
H18A H 0.2150 0.5529 0.7743 0.072 Uiso 1 1 calc R U
H18B H 0.3293 0.6686 0.7720 0.072 Uiso 1 1 calc R U
H18C H 0.4142 0.5748 0.8080 0.072 Uiso 1 1 calc R U
C19 C 0.6935(6) 0.6056(3) 0.73503(14) 0.0453(10) Uani 1 1 d . .
H19A H 0.6726 0.6840 0.7297 0.068 Uiso 1 1 calc R U
H19B H 0.7808 0.5762 0.7085 0.068 Uiso 1 1 calc R U
H19C H 0.7608 0.5939 0.7672 0.068 Uiso 1 1 calc R U
C20 C 0.5085(8) 0.4249(3) 0.73685(15) 0.0545(11) Uani 1 1 d . .
H20A H 0.5981 0.4001 0.7098 0.082 Uiso 1 1 calc R U
H20B H 0.3724 0.3908 0.7335 0.082 Uiso 1 1 calc R U
H20C H 0.5695 0.4041 0.7688 0.082 Uiso 1 1 calc R U
H1 H -0.192(5) 0.366(3) 0.4979(17) 0.064(14) Uiso 1 1 d D .

loop_
_atom_site_aniso_label
_atom_site_aniso_U_11
_atom_site_aniso_U_22
_atom_site_aniso_U_33
_atom_site_aniso_U_23
_atom_site_aniso_U_13
_atom_site_aniso_U_12
Br1 0.0452(2) 0.0606(3) 0.0448(2) -0.01217(19) 0.00984(18) -0.0012(2)
O1 0.065(2) 0.0366(15) 0.0593(18) -0.0114(13) -0.0024(15) 0.0121(14)
O2 0.095(2) 0.0323(15) 0.0579(19) -0.0018(14) -0.0376(18) 0.0140(15)
O3 0.0233(12) 0.0625(18) 0.0314(14) -0.0073(13) -0.0013(10) 0.0046(12)
O4 0.0312(12) 0.0495(15) 0.0201(12) -0.0029(11) -0.0013(9) 0.0006(11)
N1 0.052(2) 0.0292(16) 0.0323(17) -0.0038(13) -0.0105(15) -0.0069(15)
N2 0.0228(13) 0.0347(15) 0.0201(13) -0.0032(12) -0.0005(11) -0.0005(12)
N3 0.0316(15) 0.0315(16) 0.0367(16) 0.0006(12) 0.0000(14) 0.0015(14)
C1 0.0335(17) 0.0345(19) 0.0265(18) -0.0049(15) -0.0107(15) 0.0015(15)
C2 0.0229(15) 0.0239(16) 0.0253(17) -0.0035(13) -0.0017(13) 0.0007(13)
C3 0.0217(15) 0.0258(15) 0.0229(15) -0.0023(12) -0.0014(13) -0.0004(13)
C4 0.0287(17) 0.0239(16) 0.0300(17) -0.0049(13) 0.0007(14) -0.0004(13)
C5 0.0235(15) 0.0305(18) 0.0200(15) -0.0042(13) -0.0009(13) 0.0017(13)
C6 0.0227(15) 0.0274(16) 0.0245(15) -0.0015(13) 0.0004(13) -0.0005(13)
C7 0.0209(15) 0.0310(17) 0.0239(15) -0.0018(13) -0.0023(14) 0.0050(14)
C8 0.0356(18) 0.0328(17) 0.0235(16) -0.0074(13) -0.0058(15) 0.0036(16)
C9 0.046(2) 0.034(2) 0.0273(18) -0.0070(16) -0.0109(16) 0.0098(17)
C10 0.0366(19) 0.045(2) 0.0315(19) -0.0142(17) -0.0061(17) 0.0103(18)
C11 0.0376(19) 0.043(2) 0.0251(18) -0.0135(16) -0.0024(15) 0.0052(16)
C12 0.047(2) 0.046(2) 0.0257(18) -0.0019(17) -0.0018(16) 0.0117(19)
C13 0.0363(18) 0.0423(19) 0.0271(16) -0.0022(14) -0.0021(15) 0.011(2)
C14 0.0344(19) 0.0300(18) 0.040(2) 0.0008(16) 0.0021(16) -0.0020(15)
C15 0.134(5) 0.042(3) 0.112(5) 0.005(3) -0.076(4) 0.021(3)
C16 0.0263(18) 0.0340(18) 0.0218(16) -0.0001(14) 0.0008(13) -0.0045(14)
C17 0.0371(19) 0.0442(19) 0.0222(16) 0.0019(14) -0.0072(17) -0.0047(18)
C18 0.051(2) 0.069(3) 0.025(2) -0.0026(19) 0.0031(18) -0.013(2)
C19 0.041(2) 0.066(3) 0.0285(19) -0.0034(18) -0.0047(17) -0.013(2)
C20 0.071(3) 0.047(2) 0.046(2) 0.0048(18) -0.011(3) 0.001(3)

loop_
_atom_type_symbol
_atom_type_description
_atom_type_scat_dispersion_real
_atom_type_scat_dispersion_imag
_atom_type_scat_source
C C 0.0033 0.0016 'International Tables Vol C Tables 4.2.6.8 and 6.1.1.4'
H H 0.0000 0.0000 'International Tables Vol C Tables 4.2.6.8 and 6.1.1.4'
Br Br -0.2901 2.4595 'International Tables Vol C Tables 4.2.6.8 and 6.1.1.4'
N N 0.0061 0.0033 'International Tables Vol C Tables 4.2.6.8 and 6.1.1.4'
O O 0.0106 0.0060 'International Tables Vol C Tables 4.2.6.8 and 6.1.1.4'

loop_
_geom_angle_atom_site_label_1
_geom_angle_atom_site_label_2
_geom_angle_atom_site_label_3
_geom_angle
C14 O2 C15 116.5(3)
C16 O4 C17 121.6(3)
C4 N1 C1 111.3(3)
C4 N1 H1 108(3)
C1 N1 H1 111(3)
C16 N2 C5 125.0(3)
C16 N2 C6 126.8(3)
C5 N2 C6 94.7(2)
N1 C1 C8 112.0(3)
N1 C1 C2 102.1(3)
C8 C1 C2 114.1(3)
N1 C1 H1A 109.5
C8 C1 H1A 109.5
C2 C1 H1A 109.5
C7 C2 C3 113.6(3)
C7 C2 C1 116.0(3)
C3 C2 C1 104.4(2)
C7 C2 H2 107.5
C3 C2 H2 107.5
C1 C2 H2 107.5
C2 C3 C4 99.6(2)
C2 C3 C6 116.1(3)
C4 C3 C6 119.5(3)
C2 C3 C5 117.1(3)
C4 C3 C5 117.7(3)
C6 C3 C5 88.2(2)
N1 C4 C14 109.5(3)
N1 C4 C3 103.3(3)
C14 C4 C3 117.2(3)
N1 C4 H4 108.8
C14 C4 H4 108.8
C3 C4 H4 108.8
N2 C5 C3 88.2(2)
N2 C5 H5A 113.9
C3 C5 H5A 113.9
N2 C5 H5B 113.9
C3 C5 H5B 113.9
H5A C5 H5B 111.1
N2 C6 C3 88.9(2)
N2 C6 H6A 113.8
C3 C6 H6A 113.8
N2 C6 H6B 113.8
C3 C6 H6B 113.8
H6A C6 H6B 111.1
N3 C7 C2 177.8(3)
C9 C8 C13 117.7(3)
C9 C8 C1 122.8(3)
C13 C8 C1 119.5(3)
C10 C9 C8 121.2(3)
C10 C9 H9 119.4
C8 C9 H9 119.4
C11 C10 C9 119.7(3)
C11 C10 H10 120.1
C9 C10 H10 120.1
C10 C11 C12 120.9(3)
C10 C11 Br1 119.8(3)
C12 C11 Br1 119.3(3)
C13 C12 C11 118.8(3)
C13 C12 H12 120.6
C11 C12 H12 120.6
C12 C13 C8 121.6(3)
C12 C13 H13 119.2
C8 C13 H13 119.2
O1 C14 O2 122.8(3)
O1 C14 C4 124.6(3)
O2 C14 C4 112.5(3)
O2 C15 H15A 109.5
O2 C15 H15B 109.5
H15A C15 H15B 109.5
O2 C15 H15C 109.5
H15A C15 H15C 109.5
H15B C15 H15C 109.5
O3 C16 N2 124.4(3)
O3 C16 O4 126.4(3)
N2 C16 O4 109.1(3)
O4 C17 C20 108.9(3)
O4 C17 C18 102.0(3)
C20 C17 C18 111.3(3)
O4 C17 C19 111.1(3)
C20 C17 C19 112.3(4)
C18 C17 C19 110.8(3)
C17 C18 H18A 109.5
C17 C18 H18B 109.5
H18A C18 H18B 109.5
C17 C18 H18C 109.5
H18A C18 H18C 109.5
H18B C18 H18C 109.5
C17 C19 H19A 109.5
C17 C19 H19B 109.5
H19A C19 H19B 109.5
C17 C19 H19C 109.5
H19A C19 H19C 109.5
H19B C19 H19C 109.5
C17 C20 H20A 109.5
C17 C20 H20B 109.5
H20A C20 H20B 109.5
C17 C20 H20C 109.5
H20A C20 H20C 109.5
H20B C20 H20C 109.5

loop_
_geom_bond_atom_site_label_1
_geom_bond_atom_site_label_2
_geom_bond_distance
Br1 C11 1.904(4)
O1 C14 1.191(4)
O2 C14 1.326(4)
O2 C15 1.449(5)
O3 C16 1.213(4)
O4 C16 1.346(4)
O4 C17 1.474(4)
N1 C4 1.459(4)
N1 C1 1.476(5)
N1 H1 0.81(2)
N2 C16 1.346(4)
N2 C5 1.470(4)
N2 C6 1.471(4)
N3 C7 1.134(4)
C1 C8 1.511(5)
C1 C2 1.559(4)
C1 H1A 1.0000
C2 C7 1.467(4)
C2 C3 1.529(4)
C2 H2 1.0000
C3 C4 1.530(4)
C3 C6 1.546(4)
C3 C5 1.563(4)
C4 C14 1.507(5)
C4 H4 1.0000
C5 H5A 0.9900
C5 H5B 0.9900
C6 H6A 0.9900
C6 H6B 0.9900
C8 C9 1.388(5)
C8 C13 1.399(5)
C9 C10 1.377(5)
C9 H9 0.9500
C10 C11 1.371(5)
C10 H10 0.9500
C11 C12 1.384(5)
C12 C13 1.375(5)
C12 H12 0.9500
C13 H13 0.9500
C15 H15A 0.9800
C15 H15B 0.9800
C15 H15C 0.9800
C17 C20 1.514(5)
C17 C18 1.516(5)
C17 C19 1.519(5)
C18 H18A 0.9800
C18 H18B 0.9800
C18 H18C 0.9800
C19 H19A 0.9800
C19 H19B 0.9800
C19 H19C 0.9800
C20 H20A 0.9800
C20 H20B 0.9800
C20 H20C 0.9800

loop_
_geom_hbond_atom_site_label_D
_geom_hbond_atom_site_label_H
_geom_hbond_atom_site_label_A
_geom_hbond_distance_DH
_geom_hbond_distance_HA
_geom_hbond_distance_DA
_geom_hbond_angle_DHA
_geom_hbond_site_symmetry_A
N1 H1 O1 0.81(2) 2.25(3) 3.006(4) 156(4) 4_456
C20 H20C Br1 0.98 3.12 3.961(5) 145.0 2_665
C20 H20A O3 0.98 2.54 3.096(5) 115.9 .
C19 H19B O3 0.98 2.43 2.998(5) 116.2 .
C6 H6A Br1 0.99 3.06 3.913(3) 144.6 4_466
C5 H5B N3 0.99 2.63 3.588(4) 162.8 4_566
C4 H4 O3 1.00 2.53 3.319(4) 135.9 1_455
N1 H1 O1 0.81(2) 2.25(3) 3.006(4) 156(4) 4_456
C20 H20C Br1 0.98 3.12 3.961(5) 145.0 2_665
C20 H20A O3 0.98 2.54 3.096(5) 115.9 .
C19 H19B O3 0.98 2.43 2.998(5) 116.2 .
C6 H6A Br1 0.99 3.06 3.913(3) 144.6 4_466
C5 H5B N3 0.99 2.63 3.588(4) 162.8 4_566
C4 H4 O3 1.00 2.53 3.319(4) 135.9 1_455

loop_
_geom_torsion_atom_site_label_1
_geom_torsion_atom_site_label_2
_geom_torsion_atom_site_label_3
_geom_torsion_atom_site_label_4
_geom_torsion
C4 N1 C1 C8 122.9(3)
C4 N1 C1 C2 0.4(4)
N1 C1 C2 C7 152.2(3)
C8 C1 C2 C7 31.1(4)
N1 C1 C2 C3 26.3(3)
C8 C1 C2 C3 -94.7(3)
C7 C2 C3 C4 -169.0(3)
C1 C2 C3 C4 -41.7(3)
C7 C2 C3 C6 61.2(4)
C1 C2 C3 C6 -171.4(3)
C7 C2 C3 C5 -41.0(4)
C1 C2 C3 C5 86.4(3)
C1 N1 C4 C14 -152.4(3)
C1 N1 C4 C3 -26.8(4)
C2 C3 C4 N1 41.4(3)
C6 C3 C4 N1 168.9(3)
C5 C3 C4 N1 -86.3(3)
C2 C3 C4 C14 161.9(3)
C6 C3 C4 C14 -70.6(4)
C5 C3 C4 C14 34.3(4)
C16 N2 C5 C3 143.9(3)
C6 N2 C5 C3 1.6(3)
C2 C3 C5 N2 117.1(3)
C4 C3 C5 N2 -124.2(3)
C6 C3 C5 N2 -1.5(2)
C16 N2 C6 C3 -142.9(3)
C5 N2 C6 C3 -1.6(3)
C2 C3 C6 N2 -118.0(3)
C4 C3 C6 N2 122.7(3)
C5 C3 C6 N2 1.5(2)
N1 C1 C8 C9 -17.1(4)
C2 C1 C8 C9 98.2(4)
N1 C1 C8 C13 165.2(3)
C2 C1 C8 C13 -79.5(4)
C13 C8 C9 C10 1.0(5)
C1 C8 C9 C10 -176.7(3)
C8 C9 C10 C11 -0.1(5)
C9 C10 C11 C12 -0.9(5)
C9 C10 C11 Br1 178.8(3)
C10 C11 C12 C13 1.0(5)
Br1 C11 C12 C13 -178.8(3)
C11 C12 C13 C8 0.0(5)
C9 C8 C13 C12 -1.0(5)
C1 C8 C13 C12 176.8(3)
C15 O2 C14 O1 4.4(6)
C15 O2 C14 C4 -178.7(4)
N1 C4 C14 O1 -25.8(5)
C3 C4 C14 O1 -142.9(4)
N1 C4 C14 O2 157.4(3)
C3 C4 C14 O2 40.2(4)
C5 N2 C16 O3 18.2(5)
C6 N2 C16 O3 148.6(3)
C5 N2 C16 O4 -163.2(3)
C6 N2 C16 O4 -32.8(4)
C17 O4 C16 O3 -11.4(5)
C17 O4 C16 N2 170.0(3)
C16 O4 C17 C20 -61.5(4)
C16 O4 C17 C18 -179.2(3)
C16 O4 C17 C19 62.7(4)
